data_4313616
loop_
_publ_author_name
'Victorio Cadierno'
'Pascale Crochet'
'Josefina D\'iez'
'Joaqu\'in Garc\'ia-\'Alvarez'
'Sergio E. Garc\'ia-Garrido'
'Jos\'e Gimeno'
'Santiago Garc\'ia-Granda'
'Miguel A. Rodr\'iguez'

_publ_contact_author
;
      Santiago Garc\'ia-Granda
      Departamento de Qu\'imica F\'isica y Anal\'itica
      Facultad de Qu\'imica
      Universidad de Oviedo
      Avda. Juli\'an Claver\'ia, 8
      33071 Oviedo
      Spain
;
_publ_contact_author_email sgg@sauron.quimica.uniovi.es
_publ_contact_author_fax '0034 98 5103125'
_publ_contact_author_phone '0034 98 5103477'
_publ_section_title
;
 Ruthenium(II) and Ruthenium(IV) Complexes Containing \k1-P-, \k2-P,O-,
 and \k3-P,N,O-Iminophosphorane-Phosphine Ligands Ph2PCH2P{NP(O)(OR)2}Ph2
 (R = Et, Ph): Synthesis, Reactivity, Theoretical Studies, and Catalytic
 Activity in Transfer Hydrogenation of Cyclohexanone
;
_journal_name_full 'Inorganic Chemistry'
_journal_page_first 3293
_journal_page_last 3307
_journal_paper_doi 10.1021/ic020702k
_journal_volume 42
_journal_year 2003
_chemical_compound_source synthesis
_chemical_formula_moiety 'C49 H46 N3 O5 P3 Ru, C H2 Cl2'
_chemical_formula_sum 'C50 H48 Cl2 N3 O5 P3 Ru'
_chemical_formula_weight 1035.79
_chemical_name_systematic
;
 ?
;
_space_group_IT_number 29
_symmetry_cell_setting orthorhombic
_symmetry_space_group_name_Hall 'P 2c -2ac'
_symmetry_space_group_name_H-M 'P c a 21'
_atom_sites_solution_hydrogens geom
_atom_sites_solution_primary direct
_atom_sites_solution_secondary difmap
_audit_creation_method SHELXL-97
_cell_angle_alpha 90.00
_cell_angle_beta 90.00
_cell_angle_gamma 90.00
_cell_formula_units_Z 4
_cell_length_a 23.3059(3)
_cell_length_b 9.1822(1)
_cell_length_c 22.6599(4)
_cell_measurement_reflns_used 4937
_cell_measurement_temperature 200(2)
_cell_measurement_theta_max 69.77
_cell_measurement_theta_min 3.79
_cell_volume 4849.21(12)
_computing_cell_refinement 'HKL Scalepack (Otwinowski & Minor 1997)'
_computing_data_collection 'Collet (Nonius BV, 1997-2000)'
_computing_data_reduction 'HKL Denzo and Scalepack (Otwinowski & Minor 1997)'
_computing_molecular_graphics 'PLATON (Spek, 2000)'
_computing_publication_material 'SHELXL-97 (Sheldrick, 1997)'
_computing_structure_refinement 'SHELXL-97 (Sheldrick, 1997)'
_computing_structure_solution 'DIRDIF-96 (Beurskens, 1996)'
_diffrn_ambient_temperature 200(2)
_diffrn_detector_area_resol_mean 9
_diffrn_measured_fraction_theta_full 0.996
_diffrn_measured_fraction_theta_max 0.996
_diffrn_measurement_device '95 mm CCD camera on \k-goniostat'
_diffrn_measurement_device_type KappaCCD
_diffrn_measurement_method '\f and \w scan'
_diffrn_radiation_monochromator 'horizontally mounted graphite crystal'
_diffrn_radiation_source 'fine-focus sealed tube'
_diffrn_radiation_type CuK\a
_diffrn_radiation_wavelength 1.54180
_diffrn_reflns_av_R_equivalents 0.081
_diffrn_reflns_av_sigmaI/netI 0.0465
_diffrn_reflns_limit_h_max 28
_diffrn_reflns_limit_h_min -28
_diffrn_reflns_limit_k_max 11
_diffrn_reflns_limit_k_min -11
_diffrn_reflns_limit_l_max 27
_diffrn_reflns_limit_l_min -27
_diffrn_reflns_number 63933
_diffrn_reflns_theta_full 69.77
_diffrn_reflns_theta_max 69.77
_diffrn_reflns_theta_min 3.79
_diffrn_standards_number 0
_exptl_absorpt_coefficient_mu 4.965
_exptl_absorpt_correction_T_max 0.605
_exptl_absorpt_correction_T_min 0.250
_exptl_absorpt_correction_type empirical
_exptl_absorpt_process_details 'XABS2 (Parkin, Moezzi& Hope, 1995)'
_exptl_crystal_colour Yellow
_exptl_crystal_density_diffrn 1.419
_exptl_crystal_density_method 'not measured'
_exptl_crystal_description Prismatic
_exptl_crystal_F_000 2128
_exptl_crystal_size_max 0.33
_exptl_crystal_size_mid 0.30
_exptl_crystal_size_min 0.10
_refine_diff_density_max 1.012
_refine_diff_density_min -0.739
_refine_diff_density_rms 0.089
_refine_ls_abs_structure_details 'Flack H D (1983), Acta Cryst. A39, 876-881'
_refine_ls_abs_structure_Flack 0.487(10)
_refine_ls_extinction_method none
_refine_ls_goodness_of_fit_ref 1.161
_refine_ls_hydrogen_treatment mixed
_refine_ls_matrix_type full
_refine_ls_number_parameters 578
_refine_ls_number_reflns 8644
_refine_ls_number_restraints 1
_refine_ls_restrained_S_all 1.161
_refine_ls_R_factor_all 0.0424
_refine_ls_R_factor_gt 0.0385
_refine_ls_shift/su_max 0.003
_refine_ls_shift/su_mean 0.000
_refine_ls_structure_factor_coef Fsqd
_refine_ls_weighting_details 'w=1/[\s^2^(Fo^2^)+(0.0755P)^2^+2.5453P] where P=(Fo^2^+2Fc^2^)/3'
_refine_ls_weighting_scheme calc
_refine_ls_wR_factor_gt 0.1070
_refine_ls_wR_factor_ref 0.1354
_reflns_number_gt 8272
_reflns_number_total 8644
_reflns_threshold_expression >2sigma(I)
_cod_data_source_file ic020702k_2.cif
_cod_data_source_block 12b
_cod_depositor_comments
;
The following automatic conversions were performed:

'_symmetry_cell_setting' value 'Orthorhombic' changed to
'orthorhombic' according to the built-in table from CIF Core
dictionary named 'cif_core.dic' version 2.4.1 from
2010-06-29.

'_exptl_absorpt_correction_type' value 'Empirical'
changed to 'empirical' according to the built-in table from CIF Core
dictionary named 'cif_core.dic' version 2.4.1 from 2010-06-29.

Automatic conversion script
Id: cif_fix_values 1646 2011-03-28 12:23:43Z adriana 
;
_cod_database_code 4313616

loop_
_symmetry_equiv_pos_as_xyz
'x, y, z'
'-x+1/2, y, z+1/2'
'x+1/2, -y, z'
'-x, -y, z+1/2'

loop_
_atom_site_label
_atom_site_type_symbol
_atom_site_fract_x
_atom_site_fract_y
_atom_site_fract_z
_atom_site_U_iso_or_equiv
_atom_site_adp_type
_atom_site_occupancy
_atom_site_calc_flag
_atom_site_refinement_flags
_atom_site_disorder_assembly
_atom_site_disorder_group
Ru1 Ru 0.580560(11) 0.16413(3) 0.57203(2) 0.03163(11) Uani 1 d . . .
P1 P 0.48810(5) 0.23604(12) 0.54147(6) 0.0359(3) Uani 1 d . . .
P2 P 0.37465(5) 0.05700(12) 0.50848(6) 0.0416(3) Uani 1 d . . .
P3 P 0.27318(5) 0.22437(13) 0.48956(6) 0.0401(3) Uani 1 d . . .
N1 N 0.33843(18) 0.2021(5) 0.5077(2) 0.0482(10) Uani 1 d . . .
N2 N 0.56649(19) -0.0200(5) 0.5203(2) 0.0487(10) Uani 1 d . . .
N3 N 0.53708(18) 0.0557(5) 0.6380(2) 0.0482(10) Uani 1 d . . .
O1 O 0.23720(14) 0.0971(4) 0.47699(17) 0.0459(8) Uani 1 d . . .
O2 O 0.27742(16) 0.3358(4) 0.4351(2) 0.0514(10) Uani 1 d . . .
O3 O 0.24485(18) 0.3335(3) 0.53617(19) 0.0456(9) Uani 1 d . . .
O4 O 0.56192(19) -0.2679(4) 0.4928(2) 0.0660(12) Uani 1 d . . .
O5 O 0.4980(7) -0.0865(12) 0.7098(4) 0.220(7) Uani 1 d . . .
C1 C 0.6537(2) 0.2395(6) 0.5153(2) 0.0429(11) Uani 1 d . . .
C2 C 0.6749(2) 0.1377(6) 0.5583(2) 0.0426(12) Uani 1 d . . .
H2 H 0.6960 0.0573 0.5461 0.051 Uiso 1 calc R . .
C3 C 0.6639(2) 0.1583(5) 0.6177(2) 0.0367(11) Uani 1 d . . .
H3 H 0.6785 0.0920 0.6448 0.044 Uiso 1 calc R . .
C4 C 0.6307(2) 0.2788(5) 0.6387(2) 0.0388(10) Uani 1 d . . .
C5 C 0.6107(2) 0.3809(5) 0.5967(2) 0.0390(10) Uani 1 d . . .
H5 H 0.5903 0.4624 0.6091 0.047 Uiso 1 calc R . .
C6 C 0.6216(2) 0.3594(5) 0.5362(3) 0.0395(12) Uani 1 d . . .
H6 H 0.6072 0.4262 0.5091 0.047 Uiso 1 calc R . .
C7 C 0.6659(3) 0.2151(7) 0.4519(3) 0.0556(13) Uani 1 d . . .
H7A H 0.6879 0.1275 0.4473 0.083 Uiso 1 calc R . .
H7B H 0.6872 0.2962 0.4365 0.083 Uiso 1 calc R . .
H7C H 0.6304 0.2060 0.4307 0.083 Uiso 1 calc R . .
C8 C 0.6197(2) 0.2910(6) 0.7037(2) 0.0464(12) Uani 1 d . . .
H8 H 0.6119 0.1926 0.7185 0.056 Uiso 1 calc R . .
C9 C 0.5678(3) 0.3857(9) 0.7195(3) 0.0665(17) Uani 1 d . . .
H9A H 0.5629 0.3873 0.7616 0.100 Uiso 1 calc R . .
H9B H 0.5340 0.3460 0.7015 0.100 Uiso 1 calc R . .
H9C H 0.5739 0.4830 0.7055 0.100 Uiso 1 calc R . .
C10 C 0.6731(3) 0.3456(9) 0.7351(3) 0.077(2) Uani 1 d . . .
H10A H 0.6657 0.3519 0.7767 0.116 Uiso 1 calc R . .
H10B H 0.6831 0.4401 0.7203 0.116 Uiso 1 calc R . .
H10C H 0.7042 0.2792 0.7283 0.116 Uiso 1 calc R . .
C11 C 0.4383(2) 0.0817(5) 0.5517(2) 0.0396(10) Uani 1 d . . .
H11A H 0.4609 -0.0063 0.5470 0.047 Uiso 1 calc R . .
H11B H 0.4261 0.0844 0.5926 0.047 Uiso 1 calc R . .
C12 C 0.2311(2) 0.3883(6) 0.4027(2) 0.0444(11) Uani 1 d . . .
C13 C 0.1739(2) 0.3688(6) 0.4187(3) 0.0510(13) Uani 1 d . . .
H13 H 0.1645 0.3177 0.4528 0.061 Uiso 1 calc R . .
C14 C 0.1312(2) 0.4268(7) 0.3831(3) 0.0563(14) Uani 1 d . . .
H14 H 0.0929 0.4134 0.3934 0.068 Uiso 1 calc R . .
C15 C 0.1446(3) 0.5036(8) 0.3330(3) 0.0633(16) Uani 1 d . . .
H15 H 0.1155 0.5433 0.3099 0.076 Uiso 1 calc R . .
C16 C 0.2007(3) 0.5215(9) 0.3171(3) 0.0724(19) Uani 1 d . . .
H16 H 0.2100 0.5741 0.2833 0.087 Uiso 1 calc R . .
C17 C 0.2447(3) 0.4599(7) 0.3520(3) 0.0598(15) Uani 1 d . . .
H17 H 0.2828 0.4683 0.3404 0.072 Uiso 1 calc R . .
C18 C 0.2298(2) 0.2884(6) 0.5928(3) 0.0458(12) Uani 1 d . . .
C19 C 0.1730(2) 0.2588(6) 0.6050(3) 0.0586(15) Uani 1 d . . .
H19 H 0.1456 0.2619 0.5752 0.070 Uiso 1 calc R . .
C20 C 0.1574(4) 0.2240(8) 0.6628(4) 0.083(2) Uani 1 d . . .
H20 H 0.1195 0.2021 0.6720 0.100 Uiso 1 calc R . .
C21 C 0.1983(4) 0.2225(8) 0.7055(4) 0.087(2) Uani 1 d . . .
H21 H 0.1880 0.2010 0.7442 0.105 Uiso 1 calc R . .
C22 C 0.2546(4) 0.2522(9) 0.6925(4) 0.081(2) Uani 1 d . . .
H22 H 0.2821 0.2494 0.7222 0.097 Uiso 1 calc R . .
C23 C 0.2703(3) 0.2861(8) 0.6356(3) 0.0602(15) Uani 1 d . . .
H23 H 0.3083 0.3073 0.6267 0.072 Uiso 1 calc R . .
C24 C 0.3414(2) -0.0983(6) 0.5437(3) 0.0519(14) Uani 1 d . . .
C25 C 0.3310(2) -0.0882(7) 0.6040(3) 0.0606(16) Uani 1 d . . .
H25 H 0.3402 -0.0035 0.6244 0.073 Uiso 1 calc R . .
C26 C 0.3065(3) -0.2069(8) 0.6338(4) 0.073(2) Uani 1 d . . .
H26 H 0.2997 -0.2015 0.6742 0.087 Uiso 1 calc R . .
C27 C 0.2927(3) -0.3306(7) 0.6033(7) 0.091(3) Uani 1 d . . .
H27 H 0.2762 -0.4092 0.6229 0.109 Uiso 1 calc R . .
C28 C 0.3029(4) -0.3387(6) 0.5443(7) 0.095(3) Uani 1 d . . .
H28 H 0.2941 -0.4245 0.5245 0.114 Uiso 1 calc R . .
C29 C 0.3266(3) -0.2215(7) 0.5119(4) 0.071(2) Uani 1 d . . .
H29 H 0.3320 -0.2270 0.4713 0.085 Uiso 1 calc R . .
C30 C 0.3990(2) -0.0018(6) 0.4372(3) 0.0521(13) Uani 1 d . . .
C31 C 0.3830(3) 0.0669(7) 0.3855(3) 0.0617(15) Uani 1 d . . .
H31 H 0.3561 0.1416 0.3870 0.074 Uiso 1 calc R . .
C32 C 0.4064(4) 0.0267(9) 0.3313(4) 0.0759(19) Uani 1 d . . .
H32 H 0.3947 0.0742 0.2971 0.091 Uiso 1 calc R . .
C33 C 0.4466(3) -0.0832(8) 0.3282(3) 0.0716(18) Uani 1 d . . .
H33 H 0.4633 -0.1077 0.2923 0.086 Uiso 1 calc R . .
C34 C 0.4617(3) -0.1554(7) 0.3786(3) 0.0651(18) Uani 1 d . . .
H34 H 0.4879 -0.2318 0.3763 0.078 Uiso 1 calc R . .
C35 C 0.4393(3) -0.1181(6) 0.4326(3) 0.0574(14) Uani 1 d . . .
H35 H 0.4505 -0.1688 0.4662 0.069 Uiso 1 calc R . .
C36 C 0.4814(2) 0.2935(6) 0.4641(2) 0.0419(11) Uani 1 d . . .
C37 C 0.4416(3) 0.3984(6) 0.4465(3) 0.0528(14) Uani 1 d . . .
H37 H 0.4174 0.4430 0.4737 0.063 Uiso 1 calc R . .
C38 C 0.4392(3) 0.4350(7) 0.3852(3) 0.0670(18) Uani 1 d . . .
H38 H 0.4136 0.5056 0.3721 0.080 Uiso 1 calc R . .
C39 C 0.4741(4) 0.3669(8) 0.3459(3) 0.0744(19) Uani 1 d . . .
H39 H 0.4719 0.3914 0.3062 0.089 Uiso 1 calc R . .
C40 C 0.5128(3) 0.2623(8) 0.3637(3) 0.0676(17) Uani 1 d . . .
H40 H 0.5361 0.2164 0.3360 0.081 Uiso 1 calc R . .
C41 C 0.5172(3) 0.2257(7) 0.4227(2) 0.0536(14) Uani 1 d . . .
H41 H 0.5437 0.1563 0.4349 0.064 Uiso 1 calc R . .
C42 C 0.46030(19) 0.3835(5) 0.5860(2) 0.0437(12) Uani 1 d . . .
C43 C 0.4291(3) 0.3586(7) 0.6368(3) 0.0574(15) Uani 1 d . . .
H43 H 0.4169 0.2646 0.6455 0.069 Uiso 1 calc R . .
C44 C 0.4156(3) 0.4699(10) 0.6745(4) 0.074(2) Uani 1 d . . .
H44 H 0.3941 0.4508 0.7082 0.089 Uiso 1 calc R . .
C45 C 0.4336(3) 0.6085(8) 0.6632(4) 0.077(2) Uani 1 d . . .
H45 H 0.4244 0.6833 0.6892 0.092 Uiso 1 calc R . .
C46 C 0.4652(3) 0.6378(7) 0.6132(4) 0.0670(18) Uani 1 d . . .
H46 H 0.4777 0.7322 0.6056 0.080 Uiso 1 calc R . .
C47 C 0.4785(2) 0.5254(5) 0.5740(3) 0.0542(12) Uani 1 d . . .
H47 H 0.4994 0.5451 0.5400 0.065 Uiso 1 calc R . .
C48 C 0.5638(2) -0.1409(6) 0.5073(3) 0.0443(12) Uani 1 d . . .
C49 C 0.5176(3) -0.0110(8) 0.6722(3) 0.073(2) Uani 1 d . . .
C50 C 0.1859(6) 0.0604(13) 0.3314(5) 0.130(4) Uani 1 d . . .
H50A H 0.1995 0.1582 0.3233 0.156 Uiso 1 calc R . .
H50B H 0.1776 0.0541 0.3732 0.156 Uiso 1 calc R . .
Cl1 Cl 0.7388(2) 0.0605(5) 0.31462(18) 0.1690(16) Uani 1 d . . .
Cl2 Cl 0.1237(2) 0.0305(6) 0.2922(3) 0.209(2) Uani 1 d . . .

loop_
_atom_site_aniso_label
_atom_site_aniso_U_11
_atom_site_aniso_U_22
_atom_site_aniso_U_33
_atom_site_aniso_U_23
_atom_site_aniso_U_13
_atom_site_aniso_U_12
Ru1 0.03214(17) 0.03205(17) 0.03070(19) -0.00019(15) -0.00333(15) -0.00042(10)
P1 0.0334(5) 0.0352(5) 0.0391(6) 0.0017(5) -0.0052(5) -0.0028(4)
P2 0.0361(6) 0.0354(6) 0.0533(8) 0.0012(5) -0.0128(5) -0.0046(4)
P3 0.0361(6) 0.0378(6) 0.0465(7) 0.0059(5) -0.0043(5) -0.0025(5)
N1 0.037(2) 0.039(2) 0.068(3) 0.007(2) -0.011(2) -0.0023(18)
N2 0.045(2) 0.043(2) 0.058(3) -0.008(2) -0.010(2) -0.0033(18)
N3 0.046(2) 0.055(2) 0.044(2) 0.010(2) -0.007(2) -0.0149(19)
O1 0.0409(18) 0.0447(18) 0.052(2) 0.0028(16) -0.0045(15) -0.0094(14)
O2 0.0350(18) 0.056(2) 0.063(3) 0.0234(18) 0.0001(17) -0.0012(14)
O3 0.049(2) 0.0383(18) 0.050(3) 0.0039(14) -0.0049(18) 0.0019(13)
O4 0.061(2) 0.047(2) 0.091(4) -0.019(2) 0.001(2) 0.0027(18)
O5 0.384(17) 0.191(8) 0.085(5) -0.012(6) 0.054(8) -0.205(11)
C1 0.038(2) 0.052(3) 0.039(3) -0.003(2) 0.003(2) -0.006(2)
C2 0.035(2) 0.046(2) 0.047(4) -0.004(2) 0.001(2) -0.0025(19)
C3 0.034(2) 0.039(2) 0.037(3) -0.0025(18) -0.008(2) -0.0001(16)
C4 0.035(2) 0.039(2) 0.042(3) -0.003(2) -0.007(2) -0.0054(18)
C5 0.040(2) 0.034(2) 0.043(3) -0.008(2) -0.002(2) -0.003(2)
C6 0.035(3) 0.034(2) 0.049(3) 0.008(2) -0.006(2) -0.0008(18)
C7 0.053(3) 0.068(4) 0.045(3) 0.003(3) 0.005(2) 0.003(3)
C8 0.061(3) 0.046(3) 0.032(3) -0.009(2) -0.004(2) 0.001(2)
C9 0.076(4) 0.080(4) 0.043(4) -0.011(3) 0.006(3) 0.020(4)
C10 0.076(5) 0.119(7) 0.037(4) -0.019(3) -0.012(3) -0.007(4)
C11 0.037(2) 0.042(2) 0.040(3) -0.0009(19) -0.0046(18) -0.0010(19)
C12 0.041(2) 0.048(3) 0.045(3) 0.004(2) -0.003(2) 0.000(2)
C13 0.046(3) 0.060(3) 0.047(3) 0.008(3) -0.004(2) 0.003(2)
C14 0.049(3) 0.066(3) 0.055(4) 0.000(3) -0.006(2) 0.007(2)
C15 0.056(3) 0.086(4) 0.048(3) 0.011(3) -0.009(3) 0.019(3)
C16 0.071(4) 0.109(5) 0.038(3) 0.019(3) -0.006(3) 0.017(4)
C17 0.048(3) 0.082(4) 0.050(3) 0.022(3) 0.007(2) 0.003(3)
C18 0.044(3) 0.036(2) 0.057(3) -0.004(2) 0.000(2) -0.001(2)
C19 0.045(3) 0.055(3) 0.075(4) -0.012(3) 0.004(3) -0.007(2)
C20 0.077(5) 0.070(4) 0.103(7) -0.012(4) 0.036(5) -0.018(4)
C21 0.107(7) 0.071(5) 0.083(6) 0.010(4) 0.024(5) -0.003(4)
C22 0.098(6) 0.087(5) 0.059(4) 0.009(4) -0.007(4) 0.005(4)
C23 0.055(3) 0.071(4) 0.055(4) 0.008(3) -0.008(3) -0.002(3)
C24 0.039(3) 0.041(3) 0.076(4) 0.010(3) -0.008(3) -0.004(2)
C25 0.040(3) 0.061(3) 0.081(5) 0.018(3) -0.003(3) -0.004(2)
C26 0.040(3) 0.072(4) 0.106(6) 0.048(4) -0.002(3) -0.006(3)
C27 0.038(3) 0.053(4) 0.181(11) 0.037(5) 0.012(5) -0.004(3)
C28 0.056(4) 0.038(4) 0.190(12) -0.005(4) 0.009(6) -0.011(2)
C29 0.052(3) 0.045(3) 0.117(6) -0.010(4) -0.010(4) -0.010(3)
C30 0.051(3) 0.046(3) 0.060(4) 0.002(3) -0.025(3) 0.000(2)
C31 0.063(3) 0.064(4) 0.057(4) 0.002(3) -0.014(3) 0.003(3)
C32 0.090(5) 0.081(5) 0.056(4) 0.006(4) -0.020(4) -0.006(4)
C33 0.078(4) 0.075(4) 0.062(4) -0.020(3) -0.009(3) -0.005(3)
C34 0.073(4) 0.064(4) 0.058(4) -0.014(3) -0.016(3) 0.001(3)
C35 0.065(4) 0.049(3) 0.058(4) -0.006(3) -0.017(3) 0.011(3)
C36 0.044(3) 0.048(3) 0.034(3) -0.006(2) -0.008(2) -0.006(2)
C37 0.058(3) 0.036(3) 0.063(4) 0.008(2) -0.015(3) -0.004(2)
C38 0.075(4) 0.060(4) 0.066(4) 0.029(3) -0.029(4) -0.005(3)
C39 0.086(5) 0.083(4) 0.054(4) 0.016(4) -0.018(4) 0.009(4)
C40 0.078(4) 0.079(4) 0.046(4) 0.011(3) -0.008(3) -0.004(3)
C41 0.061(3) 0.065(4) 0.035(3) 0.010(3) -0.008(2) -0.010(3)
C42 0.032(2) 0.048(2) 0.052(4) -0.010(2) -0.0047(19) 0.0096(19)
C43 0.049(3) 0.062(3) 0.060(4) -0.015(3) 0.007(3) -0.012(3)
C44 0.053(4) 0.097(6) 0.073(5) -0.035(4) 0.009(3) 0.000(3)
C45 0.053(3) 0.072(4) 0.107(6) -0.042(4) -0.017(4) 0.026(3)
C46 0.074(4) 0.045(3) 0.082(5) -0.004(3) -0.014(4) 0.006(3)
C47 0.055(3) 0.041(2) 0.066(3) -0.010(3) -0.016(3) 0.004(2)
C48 0.033(2) 0.047(3) 0.052(3) -0.007(2) -0.003(2) 0.011(2)
C49 0.106(5) 0.074(4) 0.040(3) -0.007(3) 0.005(3) -0.048(4)
C50 0.197(13) 0.102(7) 0.090(7) -0.005(6) 0.034(8) -0.035(8)
Cl1 0.214(5) 0.172(3) 0.121(3) -0.007(3) 0.021(3) 0.025(3)
Cl2 0.172(4) 0.204(5) 0.250(6) 0.002(4) 0.026(4) -0.065(3)

loop_
_atom_type_symbol
_atom_type_description
_atom_type_scat_dispersion_real
_atom_type_scat_dispersion_imag
_atom_type_scat_source
C C 0.0181 0.0091 'International Tables Vol C Tables 4.2.6.8 and 6.1.1.4'
H H 0.0000 0.0000 'International Tables Vol C Tables 4.2.6.8 and 6.1.1.4'
N N 0.0311 0.0180 'International Tables Vol C Tables 4.2.6.8 and 6.1.1.4'
O O 0.0492 0.0322 'International Tables Vol C Tables 4.2.6.8 and 6.1.1.4'
P P 0.2955 0.4335 'International Tables Vol C Tables 4.2.6.8 and 6.1.1.4'
Ru Ru 0.0552 3.2960 'International Tables Vol C Tables 4.2.6.8 and 6.1.1.4'
Cl Cl 0.3639 0.7018 'International Tables Vol C Tables 4.2.6.8 and 6.1.1.4'

loop_
_geom_angle_atom_site_label_1
_geom_angle_atom_site_label_2
_geom_angle_atom_site_label_3
_geom_angle
_geom_angle_site_symmetry_1
_geom_angle_site_symmetry_3
_geom_angle_publ_flag
N3 Ru1 N2 86.46(19) . . ?
N3 Ru1 C4 89.69(18) . . ?
N2 Ru1 C4 149.95(18) . . ?
N3 Ru1 C5 114.40(19) . . ?
N2 Ru1 C5 159.1(2) . . ?
C4 Ru1 C5 37.85(19) . . ?
N3 Ru1 C6 151.6(2) . . ?
N2 Ru1 C6 121.7(2) . . ?
C4 Ru1 C6 68.1(2) . . ?
C5 Ru1 C6 37.6(2) . . ?
N3 Ru1 C3 94.65(18) . . ?
N2 Ru1 C3 112.56(17) . . ?
C4 Ru1 C3 38.09(18) . . ?
C5 Ru1 C3 67.52(18) . . ?
C6 Ru1 C3 78.97(18) . . ?
N3 Ru1 C2 122.15(19) . . ?
N2 Ru1 C2 89.33(18) . . ?
C4 Ru1 C2 67.74(19) . . ?
C5 Ru1 C2 79.50(19) . . ?
C6 Ru1 C2 66.88(19) . . ?
C3 Ru1 C2 36.3(2) . . ?
N3 Ru1 C1 159.58(19) . . ?
N2 Ru1 C1 92.76(19) . . ?
C4 Ru1 C1 80.80(19) . . ?
C5 Ru1 C1 67.70(19) . . ?
C6 Ru1 C1 37.14(19) . . ?
C3 Ru1 C1 66.8(2) . . ?
C2 Ru1 C1 37.4(2) . . ?
N3 Ru1 P1 84.20(12) . . ?
N2 Ru1 P1 85.32(12) . . ?
C4 Ru1 P1 123.94(13) . . ?
C5 Ru1 P1 96.55(14) . . ?
C6 Ru1 P1 93.50(13) . . ?
C3 Ru1 P1 162.02(13) . . ?
C2 Ru1 P1 152.76(15) . . ?
C1 Ru1 P1 116.10(14) . . ?
C42 P1 C36 106.7(2) . . ?
C42 P1 C11 106.2(2) . . ?
C36 P1 C11 106.7(2) . . ?
C42 P1 Ru1 111.93(15) . . ?
C36 P1 Ru1 115.97(17) . . ?
C11 P1 Ru1 108.82(15) . . ?
N1 P2 C11 110.0(2) . . ?
N1 P2 C30 114.4(3) . . ?
C11 P2 C30 105.5(2) . . ?
N1 P2 C24 116.2(3) . . ?
C11 P2 C24 102.3(2) . . ?
C30 P2 C24 107.2(3) . . ?
O1 P3 N1 119.7(2) . . ?
O1 P3 O3 113.0(2) . . ?
N1 P3 O3 107.8(2) . . ?
O1 P3 O2 113.2(2) . . ?
N1 P3 O2 102.8(2) . . ?
O3 P3 O2 97.7(2) . . ?
P2 N1 P3 128.6(3) . . ?
C48 N2 Ru1 159.4(5) . . ?
C49 N3 Ru1 173.7(6) . . ?
C12 O2 P3 125.3(3) . . ?
C18 O3 P3 121.8(3) . . ?
C6 C1 C2 117.5(5) . . ?
C6 C1 C7 122.9(5) . . ?
C2 C1 C7 119.6(5) . . ?
C6 C1 Ru1 69.3(3) . . ?
C2 C1 Ru1 70.8(3) . . ?
C7 C1 Ru1 130.8(4) . . ?
C3 C2 C1 120.4(5) . . ?
C3 C2 Ru1 70.6(3) . . ?
C1 C2 Ru1 71.7(3) . . ?
C3 C2 H2 119.8 . . ?
C1 C2 H2 119.8 . . ?
Ru1 C2 H2 130.6 . . ?
C2 C3 C4 122.0(5) . . ?
C2 C3 Ru1 73.1(3) . . ?
C4 C3 Ru1 70.2(3) . . ?
C2 C3 H3 119.0 . . ?
C4 C3 H3 119.0 . . ?
Ru1 C3 H3 130.5 . . ?
C5 C4 C3 117.8(5) . . ?
C5 C4 C8 123.7(5) . . ?
C3 C4 C8 118.5(4) . . ?
C5 C4 Ru1 71.2(3) . . ?
C3 C4 Ru1 71.7(3) . . ?
C8 C4 Ru1 128.6(3) . . ?
C6 C5 C4 120.2(5) . . ?
C6 C5 Ru1 71.4(3) . . ?
C4 C5 Ru1 71.0(3) . . ?
C6 C5 H5 119.9 . . ?
C4 C5 H5 119.9 . . ?
Ru1 C5 H5 130.3 . . ?
C5 C6 C1 122.0(5) . . ?
C5 C6 Ru1 71.0(3) . . ?
C1 C6 Ru1 73.6(3) . . ?
C5 C6 H6 119.0 . . ?
C1 C6 H6 119.0 . . ?
Ru1 C6 H6 128.8 . . ?
C1 C7 H7A 109.5 . . ?
C1 C7 H7B 109.5 . . ?
H7A C7 H7B 109.5 . . ?
C1 C7 H7C 109.5 . . ?
H7A C7 H7C 109.5 . . ?
H7B C7 H7C 109.5 . . ?
C4 C8 C10 110.1(5) . . ?
C4 C8 C9 114.1(5) . . ?
C10 C8 C9 110.5(5) . . ?
C4 C8 H8 107.3 . . ?
C10 C8 H8 107.3 . . ?
C9 C8 H8 107.3 . . ?
C8 C9 H9A 109.5 . . ?
C8 C9 H9B 109.5 . . ?
H9A C9 H9B 109.5 . . ?
C8 C9 H9C 109.5 . . ?
H9A C9 H9C 109.5 . . ?
H9B C9 H9C 109.5 . . ?
C8 C10 H10A 109.5 . . ?
C8 C10 H10B 109.5 . . ?
H10A C10 H10B 109.5 . . ?
C8 C10 H10C 109.5 . . ?
H10A C10 H10C 109.5 . . ?
H10B C10 H10C 109.5 . . ?
P2 C11 P1 123.3(3) . . ?
P2 C11 H11A 106.5 . . ?
P1 C11 H11A 106.5 . . ?
P2 C11 H11B 106.5 . . ?
P1 C11 H11B 106.5 . . ?
H11A C11 H11B 106.5 . . ?
C17 C12 C13 120.3(5) . . ?
C17 C12 O2 115.6(5) . . ?
C13 C12 O2 124.1(5) . . ?
C14 C13 C12 119.1(5) . . ?
C14 C13 H13 120.5 . . ?
C12 C13 H13 120.5 . . ?
C15 C14 C13 121.0(6) . . ?
C15 C14 H14 119.5 . . ?
C13 C14 H14 119.5 . . ?
C16 C15 C14 119.8(5) . . ?
C16 C15 H15 120.1 . . ?
C14 C15 H15 120.1 . . ?
C15 C16 C17 119.9(6) . . ?
C15 C16 H16 120.1 . . ?
C17 C16 H16 120.1 . . ?
C12 C17 C16 119.8(6) . . ?
C12 C17 H17 120.1 . . ?
C16 C17 H17 120.1 . . ?
C23 C18 C19 121.5(6) . . ?
C23 C18 O3 119.2(5) . . ?
C19 C18 O3 119.0(5) . . ?
C18 C19 C20 118.9(7) . . ?
C18 C19 H19 120.5 . . ?
C20 C19 H19 120.5 . . ?
C21 C20 C19 119.1(7) . . ?
C21 C20 H20 120.5 . . ?
C19 C20 H20 120.5 . . ?
C20 C21 C22 121.1(8) . . ?
C20 C21 H21 119.4 . . ?
C22 C21 H21 119.4 . . ?
C21 C22 C23 120.1(8) . . ?
C21 C22 H22 120.0 . . ?
C23 C22 H22 120.0 . . ?
C18 C23 C22 119.2(7) . . ?
C18 C23 H23 120.4 . . ?
C22 C23 H23 120.4 . . ?
C29 C24 C25 121.5(7) . . ?
C29 C24 P2 121.4(6) . . ?
C25 C24 P2 117.1(5) . . ?
C24 C25 C26 119.5(7) . . ?
C24 C25 H25 120.3 . . ?
C26 C25 H25 120.3 . . ?
C27 C26 C25 119.8(9) . . ?
C27 C26 H26 120.1 . . ?
C25 C26 H26 120.1 . . ?
C28 C27 C26 120.0(7) . . ?
C28 C27 H27 120.0 . . ?
C26 C27 H27 120.0 . . ?
C27 C28 C29 122.5(8) . . ?
C27 C28 H28 118.7 . . ?
C29 C28 H28 118.7 . . ?
C24 C29 C28 116.6(9) . . ?
C24 C29 H29 121.7 . . ?
C28 C29 H29 121.7 . . ?
C31 C30 C35 117.3(6) . . ?
C31 C30 P2 122.7(5) . . ?
C35 C30 P2 119.9(4) . . ?
C30 C31 C32 121.4(6) . . ?
C30 C31 H31 119.3 . . ?
C32 C31 H31 119.3 . . ?
C33 C32 C31 120.3(7) . . ?
C33 C32 H32 119.9 . . ?
C31 C32 H32 119.9 . . ?
C34 C33 C32 119.2(7) . . ?
C34 C33 H33 120.4 . . ?
C32 C33 H33 120.4 . . ?
C33 C34 C35 121.7(7) . . ?
C33 C34 H34 119.2 . . ?
C35 C34 H34 119.2 . . ?
C34 C35 C30 120.1(6) . . ?
C34 C35 H35 119.9 . . ?
C30 C35 H35 119.9 . . ?
C37 C36 C41 120.6(5) . . ?
C37 C36 P1 121.9(4) . . ?
C41 C36 P1 117.5(4) . . ?
C36 C37 C38 117.8(6) . . ?
C36 C37 H37 121.1 . . ?
C38 C37 H37 121.1 . . ?
C39 C38 C37 120.3(6) . . ?
C39 C38 H38 119.9 . . ?
C37 C38 H38 119.9 . . ?
C38 C39 C40 121.5(7) . . ?
C38 C39 H39 119.3 . . ?
C40 C39 H39 119.3 . . ?
C39 C40 C41 120.0(7) . . ?
C39 C40 H40 120.0 . . ?
C41 C40 H40 120.0 . . ?
C40 C41 C36 119.8(6) . . ?
C40 C41 H41 120.1 . . ?
C36 C41 H41 120.1 . . ?
C43 C42 C47 118.4(5) . . ?
C43 C42 P1 122.0(4) . . ?
C47 C42 P1 118.8(4) . . ?
C44 C43 C42 121.2(7) . . ?
C44 C43 H43 119.4 . . ?
C42 C43 H43 119.4 . . ?
C45 C44 C43 120.5(7) . . ?
C45 C44 H44 119.7 . . ?
C43 C44 H44 119.7 . . ?
C44 C45 C46 120.1(6) . . ?
C44 C45 H45 120.0 . . ?
C46 C45 H45 120.0 . . ?
C45 C46 C47 119.8(6) . . ?
C45 C46 H46 120.1 . . ?
C47 C46 H46 120.1 . . ?
C46 C47 C42 120.0(7) . . ?
C46 C47 H47 120.0 . . ?
C42 C47 H47 120.0 . . ?
N2 C48 O4 178.6(6) . . ?
N3 C49 O5 177.7(12) . . ?
Cl1 C50 Cl2 113.0(7) 3_455 . ?
Cl1 C50 H50A 109.0 3_455 . ?
Cl2 C50 H50A 109.0 . . ?
Cl1 C50 H50B 109.0 3_455 . ?
Cl2 C50 H50B 109.0 . . ?
H50A C50 H50B 107.8 . . ?

loop_
_geom_bond_atom_site_label_1
_geom_bond_atom_site_label_2
_geom_bond_distance
_geom_bond_site_symmetry_2
_geom_bond_publ_flag
Ru1 N3 2.062(4) . ?
Ru1 N2 2.083(4) . ?
Ru1 C4 2.181(5) . ?
Ru1 C5 2.184(5) . ?
Ru1 C6 2.189(5) . ?
Ru1 C3 2.201(5) . ?
Ru1 C2 2.233(5) . ?
Ru1 C1 2.244(5) . ?
Ru1 P1 2.3578(11) . ?
P1 C42 1.808(5) . ?
P1 C36 1.837(5) . ?
P1 C11 1.846(5) . ?
P2 N1 1.577(5) . ?
P2 C11 1.792(5) . ?
P2 C30 1.796(7) . ?
P2 C24 1.809(6) . ?
P3 O1 1.466(3) . ?
P3 N1 1.588(4) . ?
P3 O3 1.598(4) . ?
P3 O2 1.606(4) . ?
N2 C48 1.150(7) . ?
N3 C49 1.088(8) . ?
O2 C12 1.392(6) . ?
O3 C18 1.394(7) . ?
O4 C48 1.213(6) . ?
O5 C49 1.190(9) . ?
C1 C6 1.413(7) . ?
C1 C2 1.437(8) . ?
C1 C7 1.483(8) . ?
C2 C3 1.383(8) . ?
C2 H2 0.9300 . ?
C3 C4 1.430(7) . ?
C3 H3 0.9300 . ?
C4 C5 1.416(7) . ?
C4 C8 1.500(8) . ?
C5 C6 1.407(7) . ?
C5 H5 0.9300 . ?
C6 H6 0.9300 . ?
C7 H7A 0.9600 . ?
C7 H7B 0.9600 . ?
C7 H7C 0.9600 . ?
C8 C10 1.519(9) . ?
C8 C9 1.533(8) . ?
C8 H8 0.9800 . ?
C9 H9A 0.9600 . ?
C9 H9B 0.9600 . ?
C9 H9C 0.9600 . ?
C10 H10A 0.9600 . ?
C10 H10B 0.9600 . ?
C10 H10C 0.9600 . ?
C11 H11A 0.9700 . ?
C11 H11B 0.9700 . ?
C12 C17 1.361(8) . ?
C12 C13 1.391(7) . ?
C13 C14 1.388(8) . ?
C13 H13 0.9300 . ?
C14 C15 1.373(9) . ?
C14 H14 0.9300 . ?
C15 C16 1.367(10) . ?
C15 H15 0.9300 . ?
C16 C17 1.412(9) . ?
C16 H16 0.9300 . ?
C17 H17 0.9300 . ?
C18 C23 1.354(8) . ?
C18 C19 1.377(8) . ?
C19 C20 1.397(11) . ?
C19 H19 0.9300 . ?
C20 C21 1.359(13) . ?
C20 H20 0.9300 . ?
C21 C22 1.370(13) . ?
C21 H21 0.9300 . ?
C22 C23 1.375(11) . ?
C22 H22 0.9300 . ?
C23 H23 0.9300 . ?
C24 C29 1.385(10) . ?
C24 C25 1.390(9) . ?
C25 C26 1.404(9) . ?
C25 H25 0.9300 . ?
C26 C27 1.368(14) . ?
C26 H26 0.9300 . ?
C27 C28 1.359(15) . ?
C27 H27 0.9300 . ?
C28 C29 1.415(13) . ?
C28 H28 0.9300 . ?
C29 H29 0.9300 . ?
C30 C31 1.381(8) . ?
C30 C35 1.426(8) . ?
C31 C32 1.393(11) . ?
C31 H31 0.9300 . ?
C32 C33 1.380(11) . ?
C32 H32 0.9300 . ?
C33 C34 1.367(11) . ?
C33 H33 0.9300 . ?
C34 C35 1.373(10) . ?
C34 H34 0.9300 . ?
C35 H35 0.9300 . ?
C36 C37 1.397(8) . ?
C36 C41 1.400(8) . ?
C37 C38 1.430(9) . ?
C37 H37 0.9300 . ?
C38 C39 1.358(11) . ?
C38 H38 0.9300 . ?
C39 C40 1.378(10) . ?
C39 H39 0.9300 . ?
C40 C41 1.383(9) . ?
C40 H40 0.9300 . ?
C41 H41 0.9300 . ?
C42 C43 1.381(9) . ?
C42 C47 1.396(8) . ?
C43 C44 1.369(10) . ?
C43 H43 0.9300 . ?
C44 C45 1.364(12) . ?
C44 H44 0.9300 . ?
C45 C46 1.378(12) . ?
C45 H45 0.9300 . ?
C46 C47 1.396(9) . ?
C46 H46 0.9300 . ?
C47 H47 0.9300 . ?
C50 Cl1 1.702(14) 3_455 ?
C50 Cl2 1.722(14) . ?
C50 H50A 0.9700 . ?
C50 H50B 0.9700 . ?
Cl1 C50 1.702(14) 3 ?

loop_
_geom_torsion_atom_site_label_1
_geom_torsion_atom_site_label_2
_geom_torsion_atom_site_label_3
_geom_torsion_atom_site_label_4
_geom_torsion
_geom_torsion_site_symmetry_1
_geom_torsion_site_symmetry_2
_geom_torsion_site_symmetry_3
_geom_torsion_site_symmetry_4
_geom_torsion_publ_flag
N3 Ru1 P1 C42 78.7(2) . . . . ?
N2 Ru1 P1 C42 165.6(2) . . . . ?
C4 Ru1 P1 C42 -7.0(3) . . . . ?
C5 Ru1 P1 C42 -35.3(2) . . . . ?
C6 Ru1 P1 C42 -72.9(2) . . . . ?
C3 Ru1 P1 C42 -8.5(5) . . . . ?
C2 Ru1 P1 C42 -115.0(3) . . . . ?
C1 Ru1 P1 C42 -103.6(2) . . . . ?
N3 Ru1 P1 C36 -158.6(2) . . . . ?
N2 Ru1 P1 C36 -71.7(2) . . . . ?
C4 Ru1 P1 C36 115.7(2) . . . . ?
C5 Ru1 P1 C36 87.4(2) . . . . ?
C6 Ru1 P1 C36 49.8(2) . . . . ?
C3 Ru1 P1 C36 114.2(5) . . . . ?
C2 Ru1 P1 C36 7.6(3) . . . . ?
C1 Ru1 P1 C36 19.1(2) . . . . ?
N3 Ru1 P1 C11 -38.4(2) . . . . ?
N2 Ru1 P1 C11 48.5(2) . . . . ?
C4 Ru1 P1 C11 -124.1(2) . . . . ?
C5 Ru1 P1 C11 -152.4(2) . . . . ?
C6 Ru1 P1 C11 170.0(2) . . . . ?
C3 Ru1 P1 C11 -125.6(5) . . . . ?
C2 Ru1 P1 C11 127.9(3) . . . . ?
C1 Ru1 P1 C11 139.3(2) . . . . ?
C11 P2 N1 P3 -163.4(4) . . . . ?
C30 P2 N1 P3 78.0(5) . . . . ?
C24 P2 N1 P3 -47.8(6) . . . . ?
O1 P3 N1 P2 6.9(6) . . . . ?
O3 P3 N1 P2 137.9(4) . . . . ?
O2 P3 N1 P2 -119.6(4) . . . . ?
N3 Ru1 N2 C48 -44.7(13) . . . . ?
C4 Ru1 N2 C48 38.5(15) . . . . ?
C5 Ru1 N2 C48 134.7(12) . . . . ?
C6 Ru1 N2 C48 139.6(12) . . . . ?
C3 Ru1 N2 C48 48.9(13) . . . . ?
C2 Ru1 N2 C48 77.6(13) . . . . ?
C1 Ru1 N2 C48 114.9(13) . . . . ?
P1 Ru1 N2 C48 -129.1(13) . . . . ?
O1 P3 O2 C12 48.4(5) . . . . ?
N1 P3 O2 C12 178.9(4) . . . . ?
O3 P3 O2 C12 -70.8(5) . . . . ?
O1 P3 O3 C18 58.5(4) . . . . ?
N1 P3 O3 C18 -76.0(4) . . . . ?
O2 P3 O3 C18 177.8(4) . . . . ?
N3 Ru1 C1 C6 -128.9(5) . . . . ?
N2 Ru1 C1 C6 143.8(3) . . . . ?
C4 Ru1 C1 C6 -65.7(3) . . . . ?
C5 Ru1 C1 C6 -28.6(3) . . . . ?
C3 Ru1 C1 C6 -102.8(3) . . . . ?
C2 Ru1 C1 C6 -130.9(5) . . . . ?
P1 Ru1 C1 C6 57.7(3) . . . . ?
N3 Ru1 C1 C2 2.0(7) . . . . ?
N2 Ru1 C1 C2 -85.3(3) . . . . ?
C4 Ru1 C1 C2 65.2(3) . . . . ?
C5 Ru1 C1 C2 102.2(3) . . . . ?
C6 Ru1 C1 C2 130.9(5) . . . . ?
C3 Ru1 C1 C2 28.1(3) . . . . ?
P1 Ru1 C1 C2 -171.4(2) . . . . ?
N3 Ru1 C1 C7 115.0(7) . . . . ?
N2 Ru1 C1 C7 27.7(5) . . . . ?
C4 Ru1 C1 C7 178.2(5) . . . . ?
C5 Ru1 C1 C7 -144.8(6) . . . . ?
C6 Ru1 C1 C7 -116.1(7) . . . . ?
C3 Ru1 C1 C7 141.1(6) . . . . ?
C2 Ru1 C1 C7 113.0(6) . . . . ?
P1 Ru1 C1 C7 -58.4(6) . . . . ?
C6 C1 C2 C3 -0.2(7) . . . . ?
C7 C1 C2 C3 -179.9(5) . . . . ?
Ru1 C1 C2 C3 -53.1(4) . . . . ?
C6 C1 C2 Ru1 52.9(4) . . . . ?
C7 C1 C2 Ru1 -126.8(5) . . . . ?
N3 Ru1 C2 C3 -46.2(3) . . . . ?
N2 Ru1 C2 C3 -131.6(3) . . . . ?
C4 Ru1 C2 C3 28.5(3) . . . . ?
C5 Ru1 C2 C3 66.2(3) . . . . ?
C6 Ru1 C2 C3 103.3(3) . . . . ?
C1 Ru1 C2 C3 133.0(4) . . . . ?
P1 Ru1 C2 C3 150.0(2) . . . . ?
N3 Ru1 C2 C1 -179.2(3) . . . . ?
N2 Ru1 C2 C1 95.4(3) . . . . ?
C4 Ru1 C2 C1 -104.5(3) . . . . ?
C5 Ru1 C2 C1 -66.9(3) . . . . ?
C6 Ru1 C2 C1 -29.8(3) . . . . ?
C3 Ru1 C2 C1 -133.0(4) . . . . ?
P1 Ru1 C2 C1 17.0(5) . . . . ?
C1 C2 C3 C4 1.1(7) . . . . ?
Ru1 C2 C3 C4 -52.6(4) . . . . ?
C1 C2 C3 Ru1 53.6(4) . . . . ?
N3 Ru1 C3 C2 142.2(3) . . . . ?
N2 Ru1 C3 C2 54.1(3) . . . . ?
C4 Ru1 C3 C2 -134.3(5) . . . . ?
C5 Ru1 C3 C2 -103.3(3) . . . . ?
C6 Ru1 C3 C2 -65.8(3) . . . . ?
C1 Ru1 C3 C2 -28.9(3) . . . . ?
P1 Ru1 C3 C2 -132.2(4) . . . . ?
N3 Ru1 C3 C4 -83.5(3) . . . . ?
N2 Ru1 C3 C4 -171.6(3) . . . . ?
C5 Ru1 C3 C4 31.0(3) . . . . ?
C6 Ru1 C3 C4 68.5(3) . . . . ?
C2 Ru1 C3 C4 134.3(5) . . . . ?
C1 Ru1 C3 C4 105.3(3) . . . . ?
P1 Ru1 C3 C4 2.0(6) . . . . ?
C2 C3 C4 C5 -2.2(7) . . . . ?
Ru1 C3 C4 C5 -56.0(4) . . . . ?
C2 C3 C4 C8 178.5(5) . . . . ?
Ru1 C3 C4 C8 124.7(4) . . . . ?
C2 C3 C4 Ru1 53.9(4) . . . . ?
N3 Ru1 C4 C5 -132.9(3) . . . . ?
N2 Ru1 C4 C5 144.8(4) . . . . ?
C6 Ru1 C4 C5 28.9(3) . . . . ?
C3 Ru1 C4 C5 129.2(4) . . . . ?
C2 Ru1 C4 C5 101.9(3) . . . . ?
C1 Ru1 C4 C5 65.3(3) . . . . ?
P1 Ru1 C4 C5 -50.1(3) . . . . ?
N3 Ru1 C4 C3 98.0(3) . . . . ?
N2 Ru1 C4 C3 15.6(5) . . . . ?
C5 Ru1 C4 C3 -129.2(4) . . . . ?
C6 Ru1 C4 C3 -100.3(3) . . . . ?
C2 Ru1 C4 C3 -27.3(3) . . . . ?
C1 Ru1 C4 C3 -63.9(3) . . . . ?
P1 Ru1 C4 C3 -179.3(2) . . . . ?
N3 Ru1 C4 C8 -14.3(4) . . . . ?
N2 Ru1 C4 C8 -96.7(5) . . . . ?
C5 Ru1 C4 C8 118.5(6) . . . . ?
C6 Ru1 C4 C8 147.4(5) . . . . ?
C3 Ru1 C4 C8 -112.3(6) . . . . ?
C2 Ru1 C4 C8 -139.6(5) . . . . ?
C1 Ru1 C4 C8 -176.2(5) . . . . ?
P1 Ru1 C4 C8 68.5(5) . . . . ?
C3 C4 C5 C6 2.5(7) . . . . ?
C8 C4 C5 C6 -178.2(5) . . . . ?
Ru1 C4 C5 C6 -53.8(5) . . . . ?
C3 C4 C5 Ru1 56.3(4) . . . . ?
C8 C4 C5 Ru1 -124.4(5) . . . . ?
N3 Ru1 C5 C6 -173.8(3) . . . . ?
N2 Ru1 C5 C6 6.8(7) . . . . ?
C4 Ru1 C5 C6 132.6(5) . . . . ?
C3 Ru1 C5 C6 101.4(3) . . . . ?
C2 Ru1 C5 C6 65.5(3) . . . . ?
C1 Ru1 C5 C6 28.4(3) . . . . ?
P1 Ru1 C5 C6 -87.2(3) . . . . ?
N3 Ru1 C5 C4 53.6(3) . . . . ?
N2 Ru1 C5 C4 -125.8(5) . . . . ?
C6 Ru1 C5 C4 -132.6(5) . . . . ?
C3 Ru1 C5 C4 -31.2(3) . . . . ?
C2 Ru1 C5 C4 -67.1(3) . . . . ?
C1 Ru1 C5 C4 -104.3(3) . . . . ?
P1 Ru1 C5 C4 140.2(3) . . . . ?
C4 C5 C6 C1 -1.8(8) . . . . ?
Ru1 C5 C6 C1 -55.4(5) . . . . ?
C4 C5 C6 Ru1 53.6(4) . . . . ?
C2 C1 C6 C5 0.6(7) . . . . ?
C7 C1 C6 C5 -179.8(5) . . . . ?
Ru1 C1 C6 C5 54.3(5) . . . . ?
C2 C1 C6 Ru1 -53.6(4) . . . . ?
C7 C1 C6 Ru1 126.0(5) . . . . ?
N3 Ru1 C6 C5 11.9(5) . . . . ?
N2 Ru1 C6 C5 -177.1(3) . . . . ?
C4 Ru1 C6 C5 -29.1(3) . . . . ?
C3 Ru1 C6 C5 -67.3(3) . . . . ?
C2 Ru1 C6 C5 -103.3(3) . . . . ?
C1 Ru1 C6 C5 -133.3(5) . . . . ?
P1 Ru1 C6 C5 96.2(3) . . . . ?
N3 Ru1 C6 C1 145.2(4) . . . . ?
N2 Ru1 C6 C1 -43.8(4) . . . . ?
C4 Ru1 C6 C1 104.2(4) . . . . ?
C5 Ru1 C6 C1 133.3(5) . . . . ?
C3 Ru1 C6 C1 66.0(3) . . . . ?
C2 Ru1 C6 C1 30.0(3) . . . . ?
P1 Ru1 C6 C1 -130.5(3) . . . . ?
C5 C4 C8 C10 -103.0(6) . . . . ?
C3 C4 C8 C10 76.3(6) . . . . ?
Ru1 C4 C8 C10 165.0(5) . . . . ?
C5 C4 C8 C9 21.9(8) . . . . ?
C3 C4 C8 C9 -158.8(5) . . . . ?
Ru1 C4 C8 C9 -70.1(7) . . . . ?
N1 P2 C11 P1 -50.3(4) . . . . ?
C30 P2 C11 P1 73.5(4) . . . . ?
C24 P2 C11 P1 -174.4(3) . . . . ?
C42 P1 C11 P2 86.4(4) . . . . ?
C36 P1 C11 P2 -27.1(4) . . . . ?
Ru1 P1 C11 P2 -152.9(3) . . . . ?
P3 O2 C12 C17 -168.4(5) . . . . ?
P3 O2 C12 C13 10.3(8) . . . . ?
C17 C12 C13 C14 -1.7(9) . . . . ?
O2 C12 C13 C14 179.7(5) . . . . ?
C12 C13 C14 C15 -0.6(10) . . . . ?
C13 C14 C15 C16 1.1(11) . . . . ?
C14 C15 C16 C17 0.5(12) . . . . ?
C13 C12 C17 C16 3.4(10) . . . . ?
O2 C12 C17 C16 -177.9(6) . . . . ?
C15 C16 C17 C12 -2.8(11) . . . . ?
P3 O3 C18 C23 83.7(6) . . . . ?
P3 O3 C18 C19 -101.6(6) . . . . ?
C23 C18 C19 C20 -0.8(9) . . . . ?
O3 C18 C19 C20 -175.4(5) . . . . ?
C18 C19 C20 C21 1.0(10) . . . . ?
C19 C20 C21 C22 -1.1(12) . . . . ?
C20 C21 C22 C23 0.9(13) . . . . ?
C19 C18 C23 C22 0.6(10) . . . . ?
O3 C18 C23 C22 175.2(6) . . . . ?
C21 C22 C23 C18 -0.6(12) . . . . ?
N1 P2 C24 C29 114.8(5) . . . . ?
C11 P2 C24 C29 -125.3(5) . . . . ?
C30 P2 C24 C29 -14.5(6) . . . . ?
N1 P2 C24 C25 -64.9(5) . . . . ?
C11 P2 C24 C25 55.0(5) . . . . ?
C30 P2 C24 C25 165.8(4) . . . . ?
C29 C24 C25 C26 1.8(9) . . . . ?
P2 C24 C25 C26 -178.5(4) . . . . ?
C24 C25 C26 C27 -0.5(9) . . . . ?
C25 C26 C27 C28 0.4(12) . . . . ?
C26 C27 C28 C29 -1.5(14) . . . . ?
C25 C24 C29 C28 -2.8(9) . . . . ?
P2 C24 C29 C28 177.5(5) . . . . ?
C27 C28 C29 C24 2.7(12) . . . . ?
N1 P2 C30 C31 -5.6(6) . . . . ?
C11 P2 C30 C31 -126.7(5) . . . . ?
C24 P2 C30 C31 124.7(5) . . . . ?
N1 P2 C30 C35 170.4(4) . . . . ?
C11 P2 C30 C35 49.3(5) . . . . ?
C24 P2 C30 C35 -59.2(5) . . . . ?
C35 C30 C31 C32 -1.6(9) . . . . ?
P2 C30 C31 C32 174.5(5) . . . . ?
C30 C31 C32 C33 -0.4(11) . . . . ?
C31 C32 C33 C34 2.4(11) . . . . ?
C32 C33 C34 C35 -2.3(11) . . . . ?
C33 C34 C35 C30 0.3(10) . . . . ?
C31 C30 C35 C34 1.7(9) . . . . ?
P2 C30 C35 C34 -174.6(5) . . . . ?
C42 P1 C36 C37 -23.5(5) . . . . ?
C11 P1 C36 C37 89.7(5) . . . . ?
Ru1 P1 C36 C37 -148.9(4) . . . . ?
C42 P1 C36 C41 157.8(4) . . . . ?
C11 P1 C36 C41 -88.9(4) . . . . ?
Ru1 P1 C36 C41 32.4(5) . . . . ?
C41 C36 C37 C38 -0.8(8) . . . . ?
P1 C36 C37 C38 -179.4(4) . . . . ?
C36 C37 C38 C39 1.1(9) . . . . ?
C37 C38 C39 C40 -0.4(11) . . . . ?
C38 C39 C40 C41 -0.7(11) . . . . ?
C39 C40 C41 C36 1.0(10) . . . . ?
C37 C36 C41 C40 -0.3(8) . . . . ?
P1 C36 C41 C40 178.4(5) . . . . ?
C36 P1 C42 C43 142.7(5) . . . . ?
C11 P1 C42 C43 29.2(5) . . . . ?
Ru1 P1 C42 C43 -89.5(5) . . . . ?
C36 P1 C42 C47 -47.7(5) . . . . ?
C11 P1 C42 C47 -161.2(4) . . . . ?
Ru1 P1 C42 C47 80.2(4) . . . . ?
C47 C42 C43 C44 0.5(9) . . . . ?
P1 C42 C43 C44 170.2(5) . . . . ?
C42 C43 C44 C45 -0.9(11) . . . . ?
C43 C44 C45 C46 0.4(11) . . . . ?
C44 C45 C46 C47 0.5(10) . . . . ?
C45 C46 C47 C42 -0.8(9) . . . . ?
C43 C42 C47 C46 0.3(8) . . . . ?
P1 C42 C47 C46 -169.7(4) . . . . ?
